data_7209253
loop_
_publ_author_name
'Sen, Rupam'
'Mal, Dasarath'
'Brand\~ao, Paula'
'Rogez, Guillaume'
'Lin, Zhi'

_publ_section_title
;
 Synthesis, characterization and observation of structural diversities in
 a series of transition metal based furan dicarboxylic acid systems
;
_journal_issue 11
_journal_name_full CrystEngComm
_journal_page_first 2113
_journal_paper_doi 10.1039/c3ce26306a
_journal_volume 15
_journal_year 2013
_chemical_formula_sum 'C36 H26 Co2 N4 O10'
_chemical_formula_weight 792.47
_chemical_name_systematic
;
?
;
_space_group_IT_number 14
_symmetry_space_group_name_Hall '-P 2ybc'
_symmetry_space_group_name_H-M 'P 1 21/c 1'
_atom_sites_solution_hydrogens geom
_atom_sites_solution_primary direct
_atom_sites_solution_secondary difmap
_audit_creation_method SHELXL-97
_cell_angle_alpha 90.00
_cell_angle_beta 93.269(2)
_cell_angle_gamma 90.00
_cell_formula_units_Z 4
_cell_length_a 13.6268(5)
_cell_length_b 16.8885(6)
_cell_length_c 15.9853(5)
_cell_measurement_temperature 296(2)
_cell_volume 3672.8(2)
_computing_structure_refinement 'SHELXL-97 (Sheldrick, 1997)'
_diffrn_ambient_temperature 296(2)
_diffrn_measured_fraction_theta_full 0.998
_diffrn_measured_fraction_theta_max 0.998
_diffrn_radiation_monochromator graphite
_diffrn_radiation_source 'fine-focus sealed tube'
_diffrn_radiation_type MoK\a
_diffrn_radiation_wavelength 0.71073
_diffrn_reflns_av_R_equivalents 0.0387
_diffrn_reflns_av_sigmaI/netI 0.0420
_diffrn_reflns_limit_h_max 17
_diffrn_reflns_limit_h_min -17
_diffrn_reflns_limit_k_max 15
_diffrn_reflns_limit_k_min -22
_diffrn_reflns_limit_l_max 21
_diffrn_reflns_limit_l_min -20
_diffrn_reflns_number 32888
_diffrn_reflns_theta_full 27.90
_diffrn_reflns_theta_max 27.90
_diffrn_reflns_theta_min 1.50
_exptl_absorpt_coefficient_mu 0.964
_exptl_absorpt_correction_T_max 0.9624
_exptl_absorpt_correction_T_min 0.8016
_exptl_absorpt_correction_type multi-scan
_exptl_absorpt_process_details SADABS
_exptl_crystal_density_diffrn 1.433
_exptl_crystal_density_method 'not measured'
_exptl_crystal_F_000 1616
_exptl_crystal_size_max 0.24
_exptl_crystal_size_mid 0.14
_exptl_crystal_size_min 0.04
_refine_diff_density_max 1.558
_refine_diff_density_min -0.501
_refine_diff_density_rms 0.133
_refine_ls_extinction_expression Fc^*^=kFc[1+0.001xFc^2^\l^3^/sin(2\q)]^-1/4^
_refine_ls_extinction_method SHELXL
_refine_ls_goodness_of_fit_ref 1.083
_refine_ls_matrix_type full
_refine_ls_number_parameters 470
_refine_ls_number_reflns 8751
_refine_ls_number_restraints 0
_refine_ls_restrained_S_all 1.083
_refine_ls_R_factor_all 0.0804
_refine_ls_R_factor_gt 0.0539
_refine_ls_shift/su_max 0.017
_refine_ls_shift/su_mean 0.001
_refine_ls_structure_factor_coef Fsqd
_refine_ls_weighting_details 'calc w=1/[\s^2^(Fo^2^)+(0.1095P)^2^+5.5570P] where P=(Fo^2^+2Fc^2^)/3'
_refine_ls_weighting_scheme calc
_refine_ls_wR_factor_gt 0.1862
_refine_ls_wR_factor_ref 0.2073
_reflns_number_gt 6244
_reflns_number_total 8751
_reflns_threshold_expression >2sigma(I)
_cod_data_source_file c3ce26306a.txt
_cod_data_source_block rz202
_cod_original_sg_symbol_H-M P21/C
_cod_database_code 7209253

loop_
_symmetry_equiv_pos_as_xyz
'x, y, z'
'-x, y+1/2, -z+1/2'
'-x, -y, -z'
'x, -y-1/2, z-1/2'

loop_
_atom_site_label
_atom_site_type_symbol
_atom_site_fract_x
_atom_site_fract_y
_atom_site_fract_z
_atom_site_U_iso_or_equiv
_atom_site_adp_type
_atom_site_occupancy
_atom_site_symmetry_multiplicity
_atom_site_calc_flag
_atom_site_refinement_flags
CoA Co 0.02156(4) 0.06609(3) 0.12080(3) 0.02414(16) Uani 1 1 d .
O1A O 0.0429(2) 0.09176(17) 0.24842(18) 0.0382(7) Uani 1 1 d .
O2A O 0.0228(2) 0.19979(18) 0.17218(17) 0.0371(7) Uani 1 1 d .
C3A C 0.0350(3) 0.1654(2) 0.2414(2) 0.0320(8) Uani 1 1 d .
O4A O 0.0027(3) 0.08897(19) -0.00117(18) 0.0478(8) Uani 1 1 d .
O5A O 0.0163(2) -0.05506(16) 0.13539(17) 0.0322(6) Uani 1 1 d .
C6A C -0.0038(3) -0.1036(2) 0.0774(2) 0.0259(8) Uani 1 1 d .
C7A C -0.0286(3) -0.1857(2) 0.0980(2) 0.0312(8) Uani 1 1 d .
O8A O -0.0193(2) -0.21039(15) 0.17965(15) 0.0291(6) Uani 1 1 d .
C9A C -0.0429(3) -0.2893(2) 0.1787(2) 0.0338(9) Uani 1 1 d .
C10A C -0.0668(4) -0.3133(3) 0.0995(3) 0.0525(13) Uani 1 1 d .
H10A H -0.0862 -0.3639 0.0826 0.063 Uiso 1 1 calc R
C11A C -0.0564(4) -0.2462(3) 0.0473(3) 0.0510(13) Uani 1 1 d .
H11A H -0.0667 -0.2444 -0.0107 0.061 Uiso 1 1 calc R
\~N1A N 0.1788(3) 0.0692(2) 0.1113(2) 0.0371(8) Uani 1 1 d .
C13A C 0.2367(3) 0.1272(3) 0.1406(4) 0.0513(13) Uani 1 1 d .
H13A H 0.2072 0.1706 0.1648 0.062 Uiso 1 1 calc R
N2A N -0.1340(2) 0.0734(2) 0.1286(2) 0.0312(7) Uani 1 1 d .
C15A C -0.1838(3) 0.1350(3) 0.0959(3) 0.0476(12) Uani 1 1 d .
H15A H -0.1495 0.1721 0.0660 0.057 Uiso 1 1 calc R
C16A C -0.2845(4) 0.1473(3) 0.1038(4) 0.0529(13) Uani 1 1 d .
C17A C -0.3369(3) 0.0938(3) 0.1491(3) 0.0392(10) Uani 1 1 d .
C18A C -0.2856(3) 0.0278(3) 0.1808(3) 0.0439(11) Uani 1 1 d .
H18A H -0.3183 -0.0114 0.2092 0.053 Uiso 1 1 calc R
C19A C -0.1864(3) 0.0207(3) 0.1698(3) 0.0393(10) Uani 1 1 d .
H19A H -0.1539 -0.0235 0.1924 0.047 Uiso 1 1 calc R
C20A C -0.4443(3) 0.1045(3) 0.1610(3) 0.0457(11) Uani 1 1 d .
H20A H -0.4588 0.0873 0.2168 0.055 Uiso 1 1 calc R
H20B H -0.4610 0.1602 0.1558 0.055 Uiso 1 1 calc R
C21A C -0.5052(3) 0.0584(3) 0.0979(3) 0.0483(12) Uani 1 1 d .
H21A H -0.4867 0.0031 0.1031 0.058 Uiso 1 1 calc R
H21B H -0.4891 0.0758 0.0425 0.058 Uiso 1 1 calc R
C22A C -0.6157(3) 0.0644(3) 0.1038(3) 0.0380(10) Uani 1 1 d .
C23A C -0.6627(3) 0.1275(3) 0.1376(4) 0.0511(13) Uani 1 1 d .
H23A H -0.6265 0.1706 0.1584 0.061 Uiso 1 1 calc R
C24A C -0.7760(4) 0.0083(4) 0.0768(4) 0.0671(18) Uani 1 1 d .
C25A C -0.6758(4) 0.0040(4) 0.0730(4) 0.0704(19) Uani 1 1 d .
H25A H -0.6478 -0.0403 0.0493 0.085 Uiso 1 1 calc R
CoB Co 0.47187(4) 0.43910(3) 0.11730(3) 0.02322(16) Uani 1 1 d .
O1B O 0.4667(2) 0.41397(17) 0.24627(19) 0.0371(7) Uani 1 1 d .
O2B O 0.4745(2) 0.30461(18) 0.17097(17) 0.0373(7) Uani 1 1 d .
C3B C 0.4680(3) 0.3393(2) 0.2395(2) 0.0307(8) Uani 1 1 d .
O4B O 0.4823(2) 0.56074(15) 0.12937(17) 0.0316(6) Uani 1 1 d .
O5B O 0.4589(2) 0.41166(17) -0.00493(16) 0.0365(7) Uani 1 1 d .
C6B C 0.4809(3) 0.3938(2) -0.0770(2) 0.0259(8) Uani 1 1 d .
C7B C 0.4621(3) 0.3102(2) -0.1007(2) 0.0300(8) Uani 1 1 d .
O8B O 0.4789(2) 0.28478(15) -0.17988(15) 0.0284(6) Uani 1 1 d .
C9B C 0.4577(3) 0.2056(2) -0.1817(2) 0.0316(9) Uani 1 1 d .
C10B C 0.4292(4) 0.1816(3) -0.1065(3) 0.0525(13) Uani 1 1 d .
H10B H 0.4116 0.1304 -0.0917 0.063 Uiso 1 1 calc R
C11B C 0.4314(4) 0.2496(3) -0.0538(3) 0.0517(13) Uani 1 1 d .
H11B H 0.4149 0.2519 0.0018 0.062 Uiso 1 1 calc R
N2B N 0.6272(2) 0.42693(19) 0.1223(2) 0.0290(7) Uani 1 1 d .
C13B C 0.6855(3) 0.4729(3) 0.1707(3) 0.0466(11) Uani 1 1 d .
H13B H 0.6566 0.5131 0.2006 0.056 Uiso 1 1 calc R
C14B C 0.7861(4) 0.4645(3) 0.1794(4) 0.0576(14) Uani 1 1 d .
H14B H 0.8233 0.4988 0.2140 0.069 Uiso 1 1 calc R
C15B C 0.8315(3) 0.4051(3) 0.1365(4) 0.0494(13) Uani 1 1 d .
C16B C 0.7719(3) 0.3588(3) 0.0840(3) 0.0495(12) Uani 1 1 d .
H16B H 0.7992 0.3196 0.0519 0.059 Uiso 1 1 calc R
C17B C 0.6708(3) 0.3708(3) 0.0792(3) 0.0399(10) Uani 1 1 d .
H17B H 0.6319 0.3381 0.0443 0.048 Uiso 1 1 calc R
N1B N 0.3132(2) 0.4409(2) 0.1130(2) 0.0324(7) Uani 1 1 d .
C19B C 0.2636(3) 0.5077(3) 0.0990(4) 0.0526(13) Uani 1 1 d .
H19B H 0.2988 0.5537 0.0894 0.063 Uiso 1 1 calc R
C20B C 0.1628(4) 0.5123(3) 0.0978(4) 0.0580(15) Uani 1 1 d .
H20C H 0.1319 0.5607 0.0878 0.070 Uiso 1 1 calc R
C21B C 0.1071(3) 0.4460(3) 0.1113(3) 0.0403(10) Uani 1 1 d .
C22B C 0.1588(3) 0.3765(3) 0.1276(3) 0.0480(12) Uani 1 1 d .
H22B H 0.1255 0.3299 0.1385 0.058 Uiso 1 1 calc R
C23B C 0.2594(3) 0.3770(3) 0.1275(3) 0.0480(12) Uani 1 1 d .
H23B H 0.2924 0.3296 0.1383 0.058 Uiso 1 1 calc R
C24B C -0.0040(4) 0.4528(4) 0.1069(5) 0.0691(18) Uani 1 1 d .
H24A H -0.0208 0.5035 0.1309 0.083 Uiso 1 1 calc R
H24B H -0.0266 0.4540 0.0483 0.083 Uiso 1 1 calc R
C25B C -0.0588(4) 0.3926(4) 0.1474(5) 0.0722(19) Uani 1 1 d .
H25B H -0.0394 0.3921 0.2067 0.087 Uiso 1 1 calc R
H25C H -0.0426 0.3413 0.1245 0.087 Uiso 1 1 calc R

loop_
_atom_site_aniso_label
_atom_site_aniso_U_11
_atom_site_aniso_U_22
_atom_site_aniso_U_33
_atom_site_aniso_U_23
_atom_site_aniso_U_13
_atom_site_aniso_U_12
CoA 0.0225(3) 0.0252(3) 0.0248(3) 0.00094(19) 0.00180(19) -0.0027(2)
O1A 0.0477(18) 0.0257(15) 0.0407(15) -0.0098(12) -0.0021(13) 0.0073(13)
O2A 0.0426(17) 0.0377(17) 0.0307(14) -0.0057(12) -0.0002(12) 0.0020(13)
C3A 0.0271(19) 0.032(2) 0.037(2) -0.0093(16) 0.0009(15) 0.0029(17)
O4A 0.080(3) 0.0348(17) 0.0286(14) 0.0094(12) 0.0043(15) -0.0021(16)
O5A 0.0386(16) 0.0229(14) 0.0353(14) -0.0006(11) 0.0035(12) -0.0016(12)
C6A 0.0266(18) 0.0238(19) 0.0278(17) 0.0031(14) 0.0055(14) 0.0037(15)
C7A 0.044(2) 0.027(2) 0.0229(16) 0.0021(15) 0.0006(15) -0.0014(17)
O8A 0.0390(15) 0.0246(14) 0.0235(12) 0.0049(10) -0.0001(11) -0.0032(11)
C9A 0.046(2) 0.0217(19) 0.0333(19) 0.0044(15) -0.0001(17) -0.0041(17)
C10A 0.089(4) 0.028(2) 0.039(2) 0.0024(19) -0.012(2) -0.013(2)
C11A 0.093(4) 0.031(2) 0.028(2) 0.0026(17) -0.009(2) -0.011(2)
\~N1A 0.0255(17) 0.043(2) 0.044(2) -0.0044(16) 0.0084(15) -0.0050(15)
C13A 0.028(2) 0.035(3) 0.092(4) -0.017(2) 0.011(2) -0.0021(19)
N2A 0.0208(16) 0.0329(19) 0.0399(18) 0.0027(14) 0.0008(13) -0.0012(14)
C15A 0.029(2) 0.036(3) 0.078(3) 0.018(2) 0.006(2) 0.0007(19)
C16A 0.032(2) 0.039(3) 0.087(4) 0.009(3) 0.005(2) 0.002(2)
C17A 0.024(2) 0.046(3) 0.048(2) -0.011(2) -0.0008(17) -0.0016(19)
C18A 0.032(2) 0.051(3) 0.050(3) 0.009(2) 0.0081(19) -0.005(2)
C19A 0.029(2) 0.043(3) 0.046(2) 0.0128(19) 0.0050(18) 0.0002(19)
C20A 0.025(2) 0.054(3) 0.058(3) -0.015(2) 0.0080(19) 0.002(2)
C21A 0.027(2) 0.061(3) 0.057(3) -0.020(2) 0.008(2) 0.001(2)
C22A 0.027(2) 0.048(3) 0.039(2) -0.0071(19) 0.0061(17) -0.0015(19)
C23A 0.030(2) 0.038(3) 0.085(4) -0.016(2) 0.002(2) -0.005(2)
C24A 0.037(3) 0.073(4) 0.094(4) -0.048(3) 0.024(3) -0.015(3)
C25A 0.035(3) 0.074(4) 0.104(5) -0.056(4) 0.022(3) -0.009(3)
CoB 0.0201(3) 0.0246(3) 0.0252(3) -0.00217(18) 0.00333(18) -0.00149(19)
O1B 0.0436(17) 0.0245(15) 0.0440(16) 0.0111(12) 0.0083(13) 0.0048(13)
O2B 0.0424(17) 0.0386(17) 0.0311(14) 0.0053(12) 0.0041(12) -0.0020(13)
C3B 0.0258(19) 0.034(2) 0.0322(19) 0.0086(16) 0.0023(15) 0.0008(17)
O4B 0.0348(15) 0.0234(14) 0.0374(14) -0.0019(11) 0.0089(12) -0.0041(11)
O5B 0.0486(18) 0.0340(16) 0.0273(13) -0.0087(11) 0.0044(12) -0.0035(14)
C6B 0.0224(17) 0.0250(19) 0.0296(18) -0.0043(14) -0.0035(14) -0.0005(15)
C7B 0.041(2) 0.027(2) 0.0233(16) -0.0038(14) 0.0068(15) -0.0001(17)
O8B 0.0382(15) 0.0220(13) 0.0257(12) -0.0024(10) 0.0067(11) -0.0018(11)
C9B 0.044(2) 0.0190(18) 0.0321(19) -0.0045(15) 0.0063(17) -0.0027(17)
C10B 0.094(4) 0.024(2) 0.042(2) -0.0009(18) 0.020(2) -0.013(2)
C11B 0.092(4) 0.030(2) 0.036(2) -0.0027(18) 0.025(2) -0.011(2)
N2B 0.0177(15) 0.0324(18) 0.0369(17) -0.0013(13) 0.0025(12) -0.0004(13)
C13B 0.030(2) 0.049(3) 0.060(3) -0.021(2) 0.000(2) -0.003(2)
C14B 0.028(2) 0.059(3) 0.085(4) -0.014(3) -0.008(2) -0.006(2)
C15B 0.023(2) 0.041(3) 0.085(4) 0.016(3) 0.006(2) 0.0000(19)
C16B 0.033(2) 0.042(3) 0.075(3) -0.001(2) 0.014(2) 0.010(2)
C17B 0.029(2) 0.037(2) 0.054(3) -0.006(2) 0.0036(18) 0.0020(18)
N1B 0.0186(15) 0.041(2) 0.0372(17) -0.0009(15) 0.0010(13) -0.0023(14)
C19B 0.026(2) 0.051(3) 0.080(4) 0.025(3) -0.002(2) -0.005(2)
C20B 0.029(2) 0.048(3) 0.096(4) 0.024(3) -0.001(3) 0.002(2)
C21B 0.022(2) 0.046(3) 0.052(3) 0.002(2) 0.0015(18) -0.0003(18)
C22B 0.027(2) 0.036(3) 0.081(3) -0.004(2) 0.005(2) -0.0071(19)
C23B 0.027(2) 0.035(3) 0.082(4) -0.005(2) 0.002(2) 0.0023(19)
C24B 0.027(2) 0.067(4) 0.114(5) 0.029(4) 0.007(3) 0.002(3)
C25B 0.025(2) 0.065(4) 0.127(6) 0.033(4) 0.009(3) 0.003(2)

loop_
_atom_type_symbol
_atom_type_description
_atom_type_scat_dispersion_real
_atom_type_scat_dispersion_imag
_atom_type_scat_source
C C 0.0033 0.0016 'International Tables Vol C Tables 4.2.6.8 and 6.1.1.4'
H H 0.0000 0.0000 'International Tables Vol C Tables 4.2.6.8 and 6.1.1.4'
N N 0.0061 0.0033 'International Tables Vol C Tables 4.2.6.8 and 6.1.1.4'
O O 0.0106 0.0060 'International Tables Vol C Tables 4.2.6.8 and 6.1.1.4'
Co Co 0.3494 0.9721 'International Tables Vol C Tables 4.2.6.8 and 6.1.1.4'

loop_
_geom_angle_atom_site_label_1
_geom_angle_atom_site_label_2
_geom_angle_atom_site_label_3
_geom_angle
_geom_angle_site_symmetry_1
_geom_angle_site_symmetry_3
O4A CoA O5A 107.47(12) . .
O4A CoA O1A 156.82(13) . .
O5A CoA O1A 95.70(11) . .
O4A CoA N2A 88.46(14) . .
O5A CoA N2A 90.55(12) . .
O1A CoA N2A 90.79(13) . .
O4A CoA \~N1A 89.96(15) . .
O5A CoA \~N1A 94.24(13) . .
O1A CoA \~N1A 88.89(13) . .
N2A CoA \~N1A 175.21(13) . .
O4A CoA O2A 98.65(12) . .
O5A CoA O2A 153.38(10) . .
O1A CoA O2A 58.22(11) . .
N2A CoA O2A 85.03(12) . .
\~N1A CoA O2A 90.75(12) . .
C3A O1A CoA 96.5(2) . .
C3A O2A CoA 82.2(2) . .
O1A C3A O2A 123.1(4) . .
O1A C3A C9A 115.6(4) . 2
O2A C3A C9A 121.3(4) . 2
C6A O4A CoA 171.9(3) 3 .
C6A O5A CoA 124.9(2) . .
O4A C6A O5A 125.3(4) 3 .
O4A C6A C7A 115.1(3) 3 .
O5A C6A C7A 119.6(3) . .
C11A C7A O8A 110.6(3) . .
C11A C7A C6A 129.9(4) . .
O8A C7A C6A 119.4(3) . .
C7A O8A C9A 106.1(3) . .
C10A C9A O8A 110.2(3) . .
C10A C9A C3A 130.7(4) . 2_545
O8A C9A C3A 119.0(3) . 2_545
C9A C10A C11A 106.6(4) . .
C9A C10A H10A 126.7 . .
C11A C10A H10A 126.7 . .
C7A C11A C10A 106.6(4) . .
C7A C11A H11A 126.7 . .
C10A C11A H11A 126.7 . .
C13A \~N1A C24A 115.9(4) . 1_655
C13A \~N1A CoA 124.5(3) . .
C24A \~N1A CoA 119.6(3) 1_655 .
\~N1A C13A C23A 124.4(4) . 1_655
\~N1A C13A H13A 117.8 . .
C23A C13A H13A 117.8 1_655 .
C15A N2A C19A 116.1(4) . .
C15A N2A CoA 120.5(3) . .
C19A N2A CoA 123.4(3) . .
N2A C15A C16A 124.0(4) . .
N2A C15A H15A 118.0 . .
C16A C15A H15A 118.0 . .
C17A C16A C15A 119.3(4) . .
C16A C17A C18A 116.7(4) . .
C16A C17A C20A 121.7(4) . .
C18A C17A C20A 121.6(4) . .
C19A C18A C17A 119.8(4) . .
C19A C18A H18A 120.1 . .
C17A C18A H18A 120.1 . .
N2A C19A C18A 124.0(4) . .
N2A C19A H19A 118.0 . .
C18A C19A H19A 118.0 . .
C21A C20A C17A 111.3(4) . .
C21A C20A H20A 109.4 . .
C17A C20A H20A 109.4 . .
C21A C20A H20B 109.4 . .
C17A C20A H20B 109.4 . .
H20A C20A H20B 108.0 . .
C20A C21A C22A 116.1(4) . .
C20A C21A H21A 108.3 . .
C22A C21A H21A 108.3 . .
C20A C21A H21B 108.3 . .
C22A C21A H21B 108.3 . .
H21A C21A H21B 107.4 . .
C23A C22A C25A 115.8(4) . .
C23A C22A C21A 124.4(4) . .
C25A C22A C21A 119.9(4) . .
C22A C23A C13A 120.0(4) . 1_455
C22A C23A H23A 120.0 . .
C13A C23A H23A 120.0 1_455 .
\~N1A C24A C25A 122.8(5) 1_455 .
C24A C25A C22A 121.1(5) . .
C24A C25A H25A 119.5 . .
C22A C25A H25A 119.5 . .
O5B CoB O4B 108.79(12) . .
O5B CoB O1B 154.05(12) . .
O4B CoB O1B 96.59(11) . .
O5B CoB N2B 92.64(13) . .
O4B CoB N2B 91.69(12) . .
O1B CoB N2B 91.89(12) . .
O5B CoB N1B 86.56(13) . .
O4B CoB N1B 92.99(12) . .
O1B CoB N1B 86.83(12) . .
N2B CoB N1B 175.26(13) . .
C3B O1B CoB 96.6(2) . .
O2B C3B O1B 122.9(4) . .
O2B C3B C9B 121.3(4) . 4_566
O1B C3B C9B 115.7(4) . 4_566
C6B O4B CoB 124.8(2) 3_665 .
C6B O5B CoB 161.0(3) . .
O5B C6B O4B 126.4(4) . 3_665
O5B C6B C7B 114.9(3) . .
O4B C6B C7B 118.7(3) 3_665 .
C11B C7B O8B 110.4(3) . .
C11B C7B C6B 129.5(4) . .
O8B C7B C6B 120.1(3) . .
C9B O8B C7B 106.3(3) . .
C10B C9B O8B 110.3(3) . .
C10B C9B C3B 130.6(4) . 4_565
O8B C9B C3B 119.2(3) . 4_565
C9B C10B C11B 106.7(4) . .
C9B C10B H10B 126.7 . .
C11B C10B H10B 126.7 . .
C7B C11B C10B 106.3(4) . .
C7B C11B H11B 126.8 . .
C10B C11B H11B 126.8 . .
C13B N2B C17B 116.6(4) . .
C13B N2B CoB 121.8(3) . .
C17B N2B CoB 121.5(3) . .
N2B C13B C14B 123.9(4) . .
N2B C13B H13B 118.0 . .
C14B C13B H13B 118.0 . .
C13B C14B C15B 119.7(5) . .
C13B C14B H14B 120.2 . .
C15B C14B H14B 120.2 . .
C16B C15B C14B 116.7(4) . .
C16B C15B C25B 122.5(5) . 1_655
C14B C15B C25B 120.8(5) . 1_655
C15B C16B C17B 120.0(4) . .
C15B C16B H16B 120.0 . .
C17B C16B H16B 120.0 . .
N2B C17B C16B 123.0(4) . .
N2B C17B H17B 118.5 . .
C16B C17B H17B 118.5 . .
C19B N1B C23B 115.9(4) . .
C19B N1B CoB 121.2(3) . .
C23B N1B CoB 122.8(3) . .
N1B C19B C20B 123.3(4) . .
N1B C19B H19B 118.3 . .
C20B C19B H19B 118.3 . .
C19B C20B C21B 120.8(5) . .
C19B C20B H20C 119.6 . .
C21B C20B H20C 119.6 . .
C20B C21B C22B 116.1(4) . .
C20B C21B C24B 119.3(4) . .
C22B C21B C24B 124.6(4) . .
C23B C22B C21B 119.4(4) . .
C23B C22B H22B 120.3 . .
C21B C22B H22B 120.3 . .
N1B C23B C22B 124.5(5) . .
N1B C23B H23B 117.8 . .
C22B C23B H23B 117.8 . .
C25B C24B C21B 118.0(5) . .
C25B C24B H24A 107.8 . .
C21B C24B H24A 107.8 . .
C25B C24B H24B 107.8 . .
C21B C24B H24B 107.8 . .
H24A C24B H24B 107.2 . .
C24B C25B C15B 112.6(5) . 1_455
C24B C25B H25B 109.1 . .
C15B C25B H25B 109.1 1_455 .
C24B C25B H25C 109.1 . .
C15B C25B H25C 109.1 1_455 .
H25B C25B H25C 107.8 . .

loop_
_geom_bond_atom_site_label_1
_geom_bond_atom_site_label_2
_geom_bond_distance
_geom_bond_site_symmetry_2
CoA O4A 1.990(3) .
CoA O5A 2.061(3) .
CoA O1A 2.090(3) .
CoA N2A 2.135(3) .
CoA \~N1A 2.157(3) .
CoA O2A 2.403(3) .
O1A C3A 1.252(5) .
O2A C3A 1.253(5) .
C3A C9A 1.486(5) 2
O4A C6A 1.244(4) 3
O5A C6A 1.256(5) .
C6A O4A 1.244(4) 3
C6A C7A 1.469(5) .
C7A C11A 1.345(6) .
C7A O8A 1.369(4) .
O8A C9A 1.371(5) .
C9A C10A 1.351(6) .
C9A C3A 1.486(5) 2_545
C10A C11A 1.420(6) .
C10A H10A 0.9300 .
C11A H11A 0.9300 .
\~N1A C13A 1.326(6) .
\~N1A C24A 1.334(6) 1_655
C13A C23A 1.375(6) 1_655
C13A H13A 0.9300 .
N2A C15A 1.332(5) .
N2A C19A 1.338(5) .
C15A C16A 1.401(6) .
C15A H15A 0.9300 .
C16A C17A 1.383(7) .
C17A C18A 1.396(7) .
C17A C20A 1.498(6) .
C18A C19A 1.379(6) .
C18A H18A 0.9300 .
C19A H19A 0.9300 .
C20A C21A 1.488(6) .
C20A H20A 0.9700 .
C20A H20B 0.9700 .
C21A C22A 1.517(6) .
C21A H21A 0.9700 .
C21A H21B 0.9700 .
C22A C23A 1.369(6) .
C22A C25A 1.381(7) .
C23A C13A 1.375(6) 1_455
C23A H23A 0.9300 .
C24A \~N1A 1.334(6) 1_455
C24A C25A 1.373(7) .
C25A H25A 0.9300 .
CoB O5B 2.006(3) .
CoB O4B 2.068(3) .
CoB O1B 2.110(3) .
CoB N2B 2.123(3) .
CoB N1B 2.159(3) .
O1B C3B 1.266(5) .
O2B C3B 1.249(5) .
C3B C9B 1.483(5) 4_566
O4B C6B 1.261(4) 3_665
O5B C6B 1.243(4) .
C6B O4B 1.261(4) 3_665
C6B C7B 1.480(5) .
C7B C11B 1.349(6) .
C7B O8B 1.368(4) .
O8B C9B 1.368(4) .
C9B C10B 1.347(6) .
C9B C3B 1.483(5) 4_565
C10B C11B 1.424(6) .
C10B H10B 0.9300 .
C11B H11B 0.9300 .
N2B C13B 1.327(5) .
N2B C17B 1.332(5) .
C13B C14B 1.378(6) .
C13B H13B 0.9300 .
C14B C15B 1.382(7) .
C14B H14B 0.9300 .
C15B C16B 1.377(7) .
C15B C25B 1.510(6) 1_655
C16B C17B 1.390(6) .
C16B H16B 0.9300 .
C17B H17B 0.9300 .
N1B C19B 1.327(6) .
N1B C23B 1.332(6) .
C19B C20B 1.375(6) .
C19B H19B 0.9300 .
C20B C21B 1.376(6) .
C20B H20C 0.9300 .
C21B C22B 1.387(6) .
C21B C24B 1.516(7) .
C22B C23B 1.372(6) .
C22B H22B 0.9300 .
C23B H23B 0.9300 .
C24B C25B 1.437(7) .
C24B H24A 0.9700 .
C24B H24B 0.9700 .
C25B C15B 1.510(6) 1_455
C25B H25B 0.9700 .
C25B H25C 0.9700 .
